data_2234244
loop_
_publ_author_name
'Praveen, Aletti S.'
'Yathirajan, Hemmige S.'
'Narayana, Badiadka'
'Gerber, Thomas'
'Hosten, Eric'
'Betz, Richard'

_publ_section_title
;
 (2<i>E</i>)-1-(2,6-Dichloro-3-fluorophenyl)-3-phenylprop-2-en-1-one
;
_journal_coeditor_code HG5184
_journal_issue 4
_journal_name_full 'Acta Crystallographica Section E'
_journal_page_first o1085
_journal_paper_doi 10.1107/S1600536812010574
_journal_volume 68
_journal_year 2012
_chemical_formula_iupac 'C15 H9 Cl2 F O'
_chemical_formula_moiety 'C15 H9 Cl2 F O'
_chemical_formula_sum 'C15 H9 Cl2 F O'
_chemical_formula_weight 295.12
_chemical_melting_point_gt 385
_chemical_melting_point_lt 388
_chemical_name_systematic
;
(2<i>E</i>)-1-(2,6-Dichloro-3-fluorophenyl)-3-phenylprop-2-en-1-one
;
_space_group_IT_number 14
_symmetry_cell_setting monoclinic
_symmetry_space_group_name_Hall '-P 2ybc'
_symmetry_space_group_name_H-M 'P 1 21/c 1'
_atom_sites_solution_hydrogens geom
_atom_sites_solution_primary direct
_atom_sites_solution_secondary difmap
_audit_creation_method SHELXL-97
_cell_angle_alpha 90.00
_cell_angle_beta 97.0780(10)
_cell_angle_gamma 90.00
_cell_formula_units_Z 4
_cell_length_a 11.3390(3)
_cell_length_b 10.3896(3)
_cell_length_c 11.3930(3)
_cell_measurement_reflns_used 9971
_cell_measurement_temperature 200(2)
_cell_measurement_theta_max 28.29
_cell_measurement_theta_min 2.66
_cell_volume 1331.95(6)
_computing_cell_refinement 'SAINT (Bruker, 2010)'
_computing_data_collection 'APEX2 (Bruker, 2010)'
_computing_data_reduction 'SAINT (Bruker, 2010)'
_computing_molecular_graphics 'ORTEP-3 (Farrugia, 1997) and Mercury (Macrae <i>et al.</i>, 2008)'
_computing_publication_material 'SHELXL97 (Sheldrick, 2008) and PLATON (Spek, 2009)'
_computing_structure_refinement 'SHELXL97 (Sheldrick, 2008)'
_computing_structure_solution 'SHELXS97 (Sheldrick, 2008)'
_diffrn_ambient_temperature 200(2)
_diffrn_measured_fraction_theta_full 0.995
_diffrn_measured_fraction_theta_max 0.995
_diffrn_measurement_device_type 'Bruker APEXII CCD'
_diffrn_measurement_method '\f and \w scans'
_diffrn_radiation_monochromator graphite
_diffrn_radiation_source 'fine-focus sealed tube'
_diffrn_radiation_type MoK\a
_diffrn_radiation_wavelength 0.71073
_diffrn_reflns_av_R_equivalents 0.0248
_diffrn_reflns_av_sigmaI/netI 0.0116
_diffrn_reflns_limit_h_max 15
_diffrn_reflns_limit_h_min -15
_diffrn_reflns_limit_k_max 13
_diffrn_reflns_limit_k_min -13
_diffrn_reflns_limit_l_max 15
_diffrn_reflns_limit_l_min -15
_diffrn_reflns_number 23002
_diffrn_reflns_theta_full 28.38
_diffrn_reflns_theta_max 28.38
_diffrn_reflns_theta_min 2.66
_exptl_absorpt_coefficient_mu 0.486
_exptl_absorpt_correction_T_max 0.9202
_exptl_absorpt_correction_T_min 0.7978
_exptl_absorpt_correction_type multi-scan
_exptl_absorpt_process_details
;
(SADABS; Bruker, 2008)
;
_exptl_crystal_colour colourless
_exptl_crystal_density_diffrn 1.472
_exptl_crystal_density_method 'not measured'
_exptl_crystal_description block
_exptl_crystal_F_000 600
_exptl_crystal_size_max 0.49
_exptl_crystal_size_mid 0.34
_exptl_crystal_size_min 0.17
_refine_diff_density_max 0.578
_refine_diff_density_min -0.601
_refine_ls_extinction_method none
_refine_ls_goodness_of_fit_ref 1.038
_refine_ls_hydrogen_treatment constr
_refine_ls_matrix_type full
_refine_ls_number_parameters 182
_refine_ls_number_reflns 3329
_refine_ls_number_restraints 0
_refine_ls_restrained_S_all 1.038
_refine_ls_R_factor_all 0.0535
_refine_ls_R_factor_gt 0.0430
_refine_ls_shift/su_max 0.001
_refine_ls_shift/su_mean 0.000
_refine_ls_structure_factor_coef Fsqd
_refine_ls_weighting_details 'calc w=1/[\s^2^(Fo^2^)+(0.0400P)^2^+0.7737P] where P=(Fo^2^+2Fc^2^)/3'
_refine_ls_weighting_scheme calc
_refine_ls_wR_factor_gt 0.1014
_refine_ls_wR_factor_ref 0.1109
_reflns_number_gt 2742
_reflns_number_total 3329
_reflns_threshold_expression I>2sigma(I)
_cod_data_source_file hg5184.cif
_cod_data_source_block I
_cod_original_sg_symbol_H-M 'P 21/c'
_cod_database_code 2234244
_cod_database_fobs_code 2234244

loop_
_symmetry_equiv_pos_as_xyz
'x, y, z'
'-x, y+1/2, -z+1/2'
'-x, -y, -z'
'x, -y-1/2, z-1/2'

loop_
_atom_site_type_symbol
_atom_site_label
_atom_site_fract_x
_atom_site_fract_y
_atom_site_fract_z
_atom_site_U_iso_or_equiv
_atom_site_adp_type
_atom_site_calc_flag
_atom_site_refinement_flags
_atom_site_occupancy
_atom_site_symmetry_multiplicity
_atom_site_disorder_assembly
_atom_site_disorder_group
Cl Cl1 0.83699(6) 0.03537(6) 0.06241(5) 0.06914(19) Uani d . 1 1 B .
Cl Cl2 0.43775(5) 0.32132(6) -0.01452(5) 0.07146(19) Uani d . 1 1 B .
O O1 0.67486(13) 0.20446(13) -0.16536(10) 0.0526(3) Uani d . 1 1 . .
C C1 0.76748(14) 0.40662(15) 0.08071(14) 0.0373(3) Uani d . 1 1 . .
H H1 0.7325 0.3570 0.1374 0.045 Uiso calc R 1 1 . .
C C2 0.75116(16) 0.36328(16) -0.03056(14) 0.0410(4) Uani d . 1 1 . .
H H2 0.7832 0.4114 -0.0901 0.049 Uiso calc R 1 1 . .
C C3 0.68640(16) 0.24564(16) -0.06433(13) 0.0399(3) Uani d . 1 1 . .
C C11 0.83272(14) 0.52106(15) 0.12542(14) 0.0373(3) Uani d . 1 1 . .
C C12 0.89663(17) 0.59959(17) 0.05617(17) 0.0486(4) Uani d . 1 1 . .
H H12 0.8986 0.5798 -0.0250 0.058 Uiso calc R 1 1 . .
C C13 0.95691(18) 0.70569(19) 0.1055(2) 0.0569(5) Uani d . 1 1 . .
H H13 1.0018 0.7574 0.0584 0.068 Uiso calc R 1 1 . .
C C14 0.9526(2) 0.7373(2) 0.2222(2) 0.0622(6) Uani d . 1 1 . .
H H14 0.9937 0.8112 0.2552 0.075 Uiso calc R 1 1 . .
C C15 0.8889(2) 0.6619(2) 0.29125(19) 0.0602(5) Uani d . 1 1 . .
H H15 0.8850 0.6843 0.3715 0.072 Uiso calc R 1 1 . .
C C16 0.83055(16) 0.55359(17) 0.24359(15) 0.0448(4) Uani d . 1 1 . .
H H16 0.7884 0.5007 0.2922 0.054 Uiso calc R 1 1 . .
C C21 0.63217(16) 0.17125(15) 0.03024(13) 0.0407(4) Uani d . 1 1 B .
C C22 0.69437(18) 0.07128(16) 0.09046(15) 0.0467(4) Uani d . 1 1 . .
C C24 0.5310(2) 0.0283(2) 0.20019(19) 0.0693(7) Uani d . 1 1 . .
H H24 0.4966 -0.0210 0.2574 0.083 Uiso calc R 1 1 A 1
C C26 0.51877(18) 0.19772(19) 0.05775(16) 0.0492(4) Uani d . 1 1 . .
C C23A 0.6426(2) 0.00145(19) 0.17485(17) 0.0618(6) Uani d P 0.747(4) 1 B 1
C C25A 0.4689(2) 0.1274(3) 0.14214(19) 0.0665(7) Uani d P 0.747(4) 1 B 1
H H25A 0.3913 0.1478 0.1599 0.080 Uiso calc PR 0.747(4) 1 B 1
F F1A 0.7017(2) -0.09064(16) 0.23597(15) 0.0758(7) Uani d P 0.747(4) 1 B 1
C C23B 0.6426(2) 0.00145(19) 0.17485(17) 0.0618(6) Uani d P 0.25 1 B 2
H H23B 0.6862 -0.0665 0.2157 0.074 Uiso calc PR 0.253(4) 1 B 2
C C25B 0.4689(2) 0.1274(3) 0.14214(19) 0.0665(7) Uani d P 0.25 1 B 2
F F2B 0.3774(5) 0.1417(8) 0.1629(6) 0.099(3) Uani d P 0.253(4) 1 B 2

loop_
_atom_site_aniso_label
_atom_site_aniso_U_11
_atom_site_aniso_U_22
_atom_site_aniso_U_33
_atom_site_aniso_U_12
_atom_site_aniso_U_13
_atom_site_aniso_U_23
Cl1 0.0789(4) 0.0587(3) 0.0676(3) 0.0216(3) -0.0001(3) 0.0108(2)
Cl2 0.0627(3) 0.0829(4) 0.0700(4) 0.0201(3) 0.0129(3) 0.0075(3)
O1 0.0774(9) 0.0498(7) 0.0311(6) 0.0050(6) 0.0081(6) -0.0060(5)
C1 0.0450(8) 0.0320(7) 0.0358(7) 0.0024(6) 0.0077(6) 0.0041(6)
C2 0.0523(9) 0.0386(8) 0.0327(7) 0.0025(7) 0.0077(6) 0.0057(6)
C3 0.0512(9) 0.0373(8) 0.0311(7) 0.0084(7) 0.0051(6) 0.0000(6)
C11 0.0393(8) 0.0319(7) 0.0403(8) 0.0043(6) 0.0031(6) 0.0045(6)
C12 0.0544(10) 0.0406(9) 0.0516(10) 0.0008(8) 0.0098(8) 0.0096(7)
C13 0.0501(10) 0.0430(9) 0.0763(14) -0.0047(8) 0.0025(9) 0.0187(9)
C14 0.0637(12) 0.0423(10) 0.0743(14) -0.0108(9) -0.0161(10) 0.0041(9)
C15 0.0760(14) 0.0490(11) 0.0522(11) -0.0091(10) -0.0054(10) -0.0057(9)
C16 0.0537(10) 0.0392(8) 0.0409(8) -0.0021(7) 0.0027(7) 0.0004(7)
C21 0.0568(10) 0.0352(8) 0.0291(7) -0.0053(7) 0.0009(6) -0.0041(6)
C22 0.0665(11) 0.0360(8) 0.0354(8) -0.0068(8) -0.0030(7) -0.0018(6)
C24 0.0934(17) 0.0662(14) 0.0480(11) -0.0410(13) 0.0068(11) 0.0041(10)
C26 0.0567(10) 0.0520(10) 0.0385(8) -0.0074(8) 0.0036(7) -0.0054(7)
C23A 0.0988(18) 0.0423(10) 0.0404(10) -0.0211(10) -0.0078(10) 0.0058(8)
C25A 0.0706(15) 0.0780(15) 0.0518(11) -0.0294(12) 0.0114(10) -0.0063(11)
F1A 0.1208(17) 0.0477(9) 0.0571(10) 0.0024(9) 0.0037(10) 0.0182(7)
C23B 0.0988(18) 0.0423(10) 0.0404(10) -0.0211(10) -0.0078(10) 0.0058(8)
C25B 0.0706(15) 0.0780(15) 0.0518(11) -0.0294(12) 0.0114(10) -0.0063(11)
F2B 0.066(4) 0.136(6) 0.103(5) -0.033(4) 0.045(3) -0.012(4)

loop_
_atom_type_symbol
_atom_type_description
_atom_type_scat_dispersion_real
_atom_type_scat_dispersion_imag
_atom_type_scat_source
C C 0.0033 0.0016 'International Tables Vol C Tables 4.2.6.8 and 6.1.1.4'
H H 0.0000 0.0000 'International Tables Vol C Tables 4.2.6.8 and 6.1.1.4'
Cl Cl 0.1484 0.1585 'International Tables Vol C Tables 4.2.6.8 and 6.1.1.4'
F F 0.0171 0.0103 'International Tables Vol C Tables 4.2.6.8 and 6.1.1.4'
O O 0.0106 0.0060 'International Tables Vol C Tables 4.2.6.8 and 6.1.1.4'

loop_
_geom_angle_atom_site_label_1
_geom_angle_atom_site_label_2
_geom_angle_atom_site_label_3
_geom_angle
C2 C1 C11 127.65(15)
C2 C1 H1 116.2
C11 C1 H1 116.2
C1 C2 C3 122.74(15)
C1 C2 H2 118.6
C3 C2 H2 118.6
O1 C3 C2 122.47(16)
O1 C3 C21 119.07(15)
C2 C3 C21 118.46(13)
C16 C11 C12 118.46(16)
C16 C11 C1 117.86(15)
C12 C11 C1 123.68(15)
C13 C12 C11 120.13(18)
C13 C12 H12 119.9
C11 C12 H12 119.9
C14 C13 C12 120.62(19)
C14 C13 H13 119.7
C12 C13 H13 119.7
C15 C14 C13 119.97(19)
C15 C14 H14 120.0
C13 C14 H14 120.0
C14 C15 C16 119.9(2)
C14 C15 H15 120.0
C16 C15 H15 120.0
C15 C16 C11 120.87(18)
C15 C16 H16 119.6
C11 C16 H16 119.6
C26 C21 C22 117.70(16)
C26 C21 C3 121.83(15)
C22 C21 C3 120.45(16)
C21 C22 C23A 120.0(2)
C21 C22 Cl1 120.01(14)
C23A C22 Cl1 119.97(16)
C23A C24 C25A 119.2(2)
C23A C24 H24 120.4
C25A C24 H24 120.4
C25A C26 C21 121.5(2)
C25A C26 Cl2 119.02(18)
C21 C26 Cl2 119.52(14)
F1A C23A C24 117.6(2)
F1A C23A C22 120.9(2)
C24 C23A C22 121.5(2)
C24 C25A C26 120.2(2)
C24 C25A H25A 119.9
C26 C25A H25A 119.9

loop_
_geom_bond_atom_site_label_1
_geom_bond_atom_site_label_2
_geom_bond_distance
Cl1 C22 1.727(2)
Cl2 C26 1.728(2)
O1 C3 1.2198(19)
C1 C2 1.337(2)
C1 C11 1.459(2)
C1 H1 0.9500
C2 C3 1.453(2)
C2 H2 0.9500
C3 C21 1.516(2)
C11 C16 1.391(2)
C11 C12 1.398(2)
C12 C13 1.380(3)
C12 H12 0.9500
C13 C14 1.377(3)
C13 H13 0.9500
C14 C15 1.376(3)
C14 H14 0.9500
C15 C16 1.382(3)
C15 H15 0.9500
C16 H16 0.9500
C21 C26 1.388(3)
C21 C22 1.388(2)
C22 C23A 1.391(3)
C24 C23A 1.362(4)
C24 C25A 1.370(4)
C24 H24 0.9500
C26 C25A 1.383(3)
C23A F1A 1.317(3)
C25A H25A 0.9500

loop_
_geom_hbond_atom_site_label_D
_geom_hbond_atom_site_label_H
_geom_hbond_atom_site_label_A
_geom_hbond_site_symmetry_A
_geom_hbond_distance_DH
_geom_hbond_distance_HA
_geom_hbond_distance_DA
_geom_hbond_angle_DHA
C1 H1 O1 4_566 0.95 2.50 3.399(2) 157.9
C16 H16 O1 4_566 0.95 2.57 3.440(2) 153.0

loop_
_geom_torsion_atom_site_label_1
_geom_torsion_atom_site_label_2
_geom_torsion_atom_site_label_3
_geom_torsion_atom_site_label_4
_geom_torsion
C11 C1 C2 C3 178.53(15)
C1 C2 C3 O1 -177.72(17)
C1 C2 C3 C21 1.8(2)
C2 C1 C11 C16 175.07(17)
C2 C1 C11 C12 -4.7(3)
C16 C11 C12 C13 0.8(3)
C1 C11 C12 C13 -179.44(16)
C11 C12 C13 C14 -1.6(3)
C12 C13 C14 C15 0.8(3)
C13 C14 C15 C16 0.8(3)
C14 C15 C16 C11 -1.6(3)
C12 C11 C16 C15 0.8(3)
C1 C11 C16 C15 -178.99(17)
O1 C3 C21 C26 -92.4(2)
C2 C3 C21 C26 88.0(2)
O1 C3 C21 C22 85.9(2)
C2 C3 C21 C22 -93.60(19)
C26 C21 C22 C23A 0.1(2)
C3 C21 C22 C23A -178.32(15)
C26 C21 C22 Cl1 -178.77(13)
C3 C21 C22 Cl1 2.8(2)
C22 C21 C26 C25A 0.0(3)
C3 C21 C26 C25A 178.42(17)
C22 C21 C26 Cl2 179.90(12)
C3 C21 C26 Cl2 -1.7(2)
C25A C24 C23A F1A 177.08(19)
C25A C24 C23A C22 -0.8(3)
C21 C22 C23A F1A -177.52(17)
Cl1 C22 C23A F1A 1.4(3)
C21 C22 C23A C24 0.3(3)
Cl1 C22 C23A C24 179.16(16)
C23A C24 C25A C26 0.9(3)
C21 C26 C25A C24 -0.5(3)
Cl2 C26 C25A C24 179.59(16)
